data_2220723
loop_
_publ_author_name
'Dehghanpour, Saeed'
'Afshariazar, Farzaneh'
'Gao, Shan'
'Ng, Seik Weng'

_publ_section_title
;
 <i>N</i>,<i>N</i>'-Bis(3-phenylallylidene)biphenyl-2,2'-diamine
;
_journal_coeditor_code BT2848
_journal_issue 2
_journal_name_full 'Acta Crystallographica Section E'
_journal_page_first o307
_journal_paper_doi 10.1107/S1600536809000804
_journal_volume 65
_journal_year 2009
_chemical_formula_iupac 'C30 H24 N2'
_chemical_formula_moiety 'C30 H24 N2'
_chemical_formula_sum 'C30 H24 N2'
_chemical_formula_weight 412.51
_chemical_name_systematic
;
<i>N</i>,<i>N</i>'-Bis(3-phenylallylidene)biphenyl-2,2'-diamine
;
_space_group_IT_number 43
_symmetry_cell_setting orthorhombic
_symmetry_space_group_name_Hall 'F 2 -2d'
_symmetry_space_group_name_H-M 'F d d 2'
_atom_sites_solution_hydrogens geom
_atom_sites_solution_primary direct
_atom_sites_solution_secondary difmap
_audit_creation_method SHELXL-97
_cell_angle_alpha 90.00
_cell_angle_beta 90.00
_cell_angle_gamma 90.00
_cell_formula_units_Z 8
_cell_length_a 15.4354(12)
_cell_length_b 31.783(2)
_cell_length_c 9.6188(8)
_cell_measurement_reflns_used 7049
_cell_measurement_temperature 295(2)
_cell_measurement_theta_max 27.5
_cell_measurement_theta_min 3.2
_cell_volume 4718.8(6)
_computing_cell_refinement 'RAPID-AUTO (Rigaku, 1998)'
_computing_data_collection 'RAPID-AUTO (Rigaku, 1998)'
_computing_data_reduction 'CrystalStructure (Rigaku/MSC, 2002)'
_computing_molecular_graphics 'X-SEED (Barbour, 2001)'
_computing_publication_material 'publCIF (Westrip, 2009)'
_computing_structure_refinement 'SHELXL97 (Sheldrick, 2008)'
_computing_structure_solution 'SHELXS97 (Sheldrick, 2008)'
_diffrn_ambient_temperature 295(2)
_diffrn_detector_area_resol_mean 10.000
_diffrn_measured_fraction_theta_full 0.998
_diffrn_measured_fraction_theta_max 0.998
_diffrn_measurement_device_type 'Rigaku R-AXIS RAPID'
_diffrn_measurement_method \w
_diffrn_radiation_monochromator graphite
_diffrn_radiation_source 'fine-focus sealed tube'
_diffrn_radiation_type MoK\a
_diffrn_radiation_wavelength 0.71073
_diffrn_reflns_av_R_equivalents 0.0290
_diffrn_reflns_av_sigmaI/netI 0.0156
_diffrn_reflns_limit_h_max 19
_diffrn_reflns_limit_h_min -20
_diffrn_reflns_limit_k_max 41
_diffrn_reflns_limit_k_min -41
_diffrn_reflns_limit_l_max 12
_diffrn_reflns_limit_l_min -12
_diffrn_reflns_number 11331
_diffrn_reflns_theta_full 27.47
_diffrn_reflns_theta_max 27.47
_diffrn_reflns_theta_min 3.15
_diffrn_standards_decay_% 0
_diffrn_standards_interval_count 0
_diffrn_standards_interval_time 0
_diffrn_standards_number 0
_exptl_absorpt_coefficient_mu 0.068
_exptl_absorpt_correction_T_max 0.9893
_exptl_absorpt_correction_T_min 0.9820
_exptl_absorpt_correction_type multi-scan
_exptl_absorpt_process_details '(ABSCOR; Higashi, 1995)'
_exptl_crystal_colour 'Light Yellow'
_exptl_crystal_density_diffrn 1.161
_exptl_crystal_density_method 'not measured'
_exptl_crystal_description Cuboid
_exptl_crystal_F_000 1744
_exptl_crystal_size_max 0.27
_exptl_crystal_size_mid 0.21
_exptl_crystal_size_min 0.16
_refine_diff_density_max 0.114
_refine_diff_density_min -0.151
_refine_ls_extinction_expression Fc^*^=kFc[1+0.001xFc^2^\l^3^/sin(2\q)]^-1/4^
_refine_ls_goodness_of_fit_ref 1.073
_refine_ls_hydrogen_treatment constr
_refine_ls_matrix_type full
_refine_ls_number_parameters 145
_refine_ls_number_reflns 1427
_refine_ls_number_restraints 1
_refine_ls_restrained_S_all 1.072
_refine_ls_R_factor_all 0.0573
_refine_ls_R_factor_gt 0.0343
_refine_ls_shift/su_max 0.001
_refine_ls_shift/su_mean 0.001
_refine_ls_structure_factor_coef Fsqd
_refine_ls_weighting_details 'calc w=1/[\s^2^(Fo^2^)+(0.0608P)^2^+0.8672P] where P=(Fo^2^+2Fc^2^)/3'
_refine_ls_weighting_scheme calc
_refine_ls_wR_factor_gt 0.0849
_refine_ls_wR_factor_ref 0.1096
_reflns_number_gt 1021
_reflns_number_total 1427
_reflns_threshold_expression I>2\s(I)
_cod_data_source_file bt2848.cif
_cod_data_source_block I
_cod_database_code 2220723
_cod_database_fobs_code 2220723

loop_
_symmetry_equiv_pos_as_xyz
'x, y, z'
'-x, -y, z'
'x+1/4, -y+1/4, z+1/4'
'-x+1/4, y+1/4, z+1/4'
'x, y+1/2, z+1/2'
'-x, -y+1/2, z+1/2'
'x+1/4, -y+3/4, z+3/4'
'-x+1/4, y+3/4, z+3/4'
'x+1/2, y, z+1/2'
'-x+1/2, -y, z+1/2'
'x+3/4, -y+1/4, z+3/4'
'-x+3/4, y+1/4, z+3/4'
'x+1/2, y+1/2, z'
'-x+1/2, -y+1/2, z'
'x+3/4, -y+3/4, z+1/4'
'-x+3/4, y+3/4, z+1/4'

loop_
_atom_site_type_symbol
_atom_site_label
_atom_site_fract_x
_atom_site_fract_y
_atom_site_fract_z
_atom_site_U_iso_or_equiv
_atom_site_adp_type
_atom_site_calc_flag
_atom_site_refinement_flags
_atom_site_occupancy
_atom_site_disorder_assembly
_atom_site_disorder_group
C C1 -0.01193(13) 0.05064(6) 0.5676(2) 0.0523(5) Uani d . 1 . .
C C2 -0.02328(13) 0.02045(6) 0.4634(2) 0.0541(5) Uani d . 1 . .
C C3 -0.07746(15) 0.02974(7) 0.3523(3) 0.0641(6) Uani d . 1 . .
H H3A -0.0859 0.0097 0.2831 0.077 Uiso calc R 1 . .
C C4 -0.11943(16) 0.06833(8) 0.3424(3) 0.0724(7) Uani d . 1 . .
H H4A -0.1561 0.0739 0.2679 0.087 Uiso calc R 1 . .
C C5 -0.10622(16) 0.09796(7) 0.4433(3) 0.0695(7) Uani d . 1 . .
H H5A -0.1333 0.1240 0.4363 0.083 Uiso calc R 1 . .
C C6 -0.05334(14) 0.08962(6) 0.5546(3) 0.0609(6) Uani d . 1 . .
H H6A -0.0449 0.1101 0.6223 0.073 Uiso calc R 1 . .
C C7 0.03355(16) 0.05664(7) 0.7976(3) 0.0598(6) Uani d . 1 . .
H H7A -0.0185 0.0702 0.8165 0.072 Uiso calc R 1 . .
C C8 0.09664(17) 0.05217(7) 0.9066(3) 0.0629(6) Uani d . 1 . .
H H8A 0.1467 0.0370 0.8870 0.075 Uiso calc R 1 . .
C C9 0.08822(15) 0.06818(7) 1.0333(3) 0.0637(6) Uani d . 1 . .
H H9A 0.0374 0.0829 1.0516 0.076 Uiso calc R 1 . .
C C10 0.15066(15) 0.06500(7) 1.1471(3) 0.0588(6) Uani d . 1 . .
C C11 0.22801(16) 0.04272(7) 1.1346(3) 0.0669(6) Uani d . 1 . .
H H11A 0.2417 0.0301 1.0502 0.080 Uiso calc R 1 . .
C C12 0.28461(18) 0.03901(9) 1.2443(3) 0.0771(8) Uani d . 1 . .
H H12A 0.3361 0.0241 1.2337 0.093 Uiso calc R 1 . .
C C13 0.2651(2) 0.05718(9) 1.3688(3) 0.0822(8) Uani d . 1 . .
H H13A 0.3033 0.0547 1.4431 0.099 Uiso calc R 1 . .
C C14 0.18916(19) 0.07916(10) 1.3845(3) 0.0829(8) Uani d . 1 . .
H H14A 0.1758 0.0913 1.4697 0.099 Uiso calc R 1 . .
C C15 0.13291(17) 0.08318(8) 1.2745(3) 0.0703(7) Uani d . 1 . .
H H15A 0.0820 0.0984 1.2860 0.084 Uiso calc R 1 . .
N N1 0.04738(12) 0.04246(5) 0.6758(2) 0.0584(5) Uani d . 1 . .

loop_
_atom_site_aniso_label
_atom_site_aniso_U_11
_atom_site_aniso_U_22
_atom_site_aniso_U_33
_atom_site_aniso_U_12
_atom_site_aniso_U_13
_atom_site_aniso_U_23
C1 0.0562(11) 0.0430(9) 0.0576(14) 0.0011(8) 0.0025(11) 0.0017(9)
C2 0.0626(11) 0.0412(10) 0.0584(14) 0.0000(9) 0.0012(11) 0.0017(9)
C3 0.0792(15) 0.0510(11) 0.0622(15) 0.0019(11) -0.0095(13) -0.0006(11)
C4 0.0809(15) 0.0638(13) 0.0725(16) 0.0109(12) -0.0124(14) 0.0089(12)
C5 0.0807(15) 0.0509(11) 0.0770(18) 0.0140(11) 0.0009(15) 0.0072(12)
C6 0.0714(13) 0.0432(9) 0.0681(15) 0.0043(9) 0.0024(13) -0.0018(10)
C7 0.0649(13) 0.0496(11) 0.0648(16) -0.0036(10) -0.0008(13) 0.0007(11)
C8 0.0707(14) 0.0538(11) 0.0641(16) 0.0005(10) -0.0006(12) -0.0019(12)
C9 0.0645(13) 0.0638(13) 0.0627(16) 0.0013(11) 0.0043(13) -0.0040(12)
C10 0.0632(13) 0.0539(11) 0.0593(14) -0.0054(10) 0.0053(12) -0.0010(10)
C11 0.0663(14) 0.0743(14) 0.0600(16) 0.0005(11) 0.0086(12) 0.0008(12)
C12 0.0688(15) 0.0864(18) 0.076(2) 0.0019(13) 0.0035(14) 0.0137(15)
C13 0.0814(17) 0.0908(19) 0.074(2) -0.0112(15) -0.0109(17) 0.0062(16)
C14 0.100(2) 0.0861(17) 0.0621(18) -0.0064(16) -0.0005(17) -0.0145(15)
C15 0.0763(15) 0.0673(13) 0.0673(17) 0.0006(12) 0.0044(14) -0.0112(13)
N1 0.0707(11) 0.0445(8) 0.0599(13) 0.0019(8) -0.0044(10) -0.0029(9)

loop_
_atom_type_symbol
_atom_type_description
_atom_type_scat_dispersion_real
_atom_type_scat_dispersion_imag
_atom_type_scat_source
C C 0.0033 0.0000 'International Tables Vol C Tables 4.2.6.8 and 6.1.1.4'
H H 0.0000 0.0000 'International Tables Vol C Tables 4.2.6.8 and 6.1.1.4'
N N 0.0061 0.0000 'International Tables Vol C Tables 4.2.6.8 and 6.1.1.4'

loop_
_geom_angle_atom_site_label_1
_geom_angle_atom_site_label_2
_geom_angle_atom_site_label_3
_geom_angle_site_symmetry_1
_geom_angle_site_symmetry_3
_geom_angle
_geom_angle_publ_flag
C2 C1 C6 . . 119.1(2) ?
C2 C1 N1 . . 118.93(17) ?
C6 C1 N1 . . 121.7(2) ?
C3 C2 C1 . . 118.76(18) ?
C3 C2 C2 . 2 118.52(15) ?
C1 C2 C2 . 2 122.67(16) ?
C2 C3 C4 . . 121.4(2) ?
C2 C3 H3A . . 119.3 ?
C4 C3 H3A . . 119.3 ?
C5 C4 C3 . . 119.3(3) ?
C5 C4 H4A . . 120.4 ?
C3 C4 H4A . . 120.4 ?
C4 C5 C6 . . 120.6(2) ?
C4 C5 H5A . . 119.7 ?
C6 C5 H5A . . 119.7 ?
C5 C6 C1 . . 120.8(2) ?
C5 C6 H6A . . 119.6 ?
C1 C6 H6A . . 119.6 ?
N1 C7 C8 . . 121.5(2) ?
N1 C7 H7A . . 119.3 ?
C8 C7 H7A . . 119.3 ?
C9 C8 C7 . . 124.4(2) ?
C9 C8 H8A . . 117.8 ?
C7 C8 H8A . . 117.8 ?
C8 C9 C10 . . 126.6(2) ?
C8 C9 H9A . . 116.7 ?
C10 C9 H9A . . 116.7 ?
C15 C10 C11 . . 117.3(2) ?
C15 C10 C9 . . 120.3(2) ?
C11 C10 C9 . . 122.4(2) ?
C12 C11 C10 . . 121.5(3) ?
C12 C11 H11A . . 119.3 ?
C10 C11 H11A . . 119.3 ?
C13 C12 C11 . . 119.8(3) ?
C13 C12 H12A . . 120.1 ?
C11 C12 H12A . . 120.1 ?
C12 C13 C14 . . 120.1(3) ?
C12 C13 H13A . . 120.0 ?
C14 C13 H13A . . 120.0 ?
C13 C14 C15 . . 120.1(3) ?
C13 C14 H14A . . 119.9 ?
C15 C14 H14A . . 119.9 ?
C14 C15 C10 . . 121.2(2) ?
C14 C15 H15A . . 119.4 ?
C10 C15 H15A . . 119.4 ?
C7 N1 C1 . . 120.32(19) ?

loop_
_geom_bond_atom_site_label_1
_geom_bond_atom_site_label_2
_geom_bond_site_symmetry_2
_geom_bond_distance
_geom_bond_publ_flag
C1 C2 . 1.399(3) ?
C1 C6 . 1.400(3) ?
C1 N1 . 1.410(3) ?
C2 C3 . 1.389(3) ?
C2 C2 2 1.485(4) ?
C3 C4 . 1.390(3) ?
C3 H3A . 0.9300 ?
C4 C5 . 1.368(4) ?
C4 H4A . 0.9300 ?
C5 C6 . 1.373(4) ?
C5 H5A . 0.9300 ?
C6 H6A . 0.9300 ?
C7 N1 . 1.273(3) ?
C7 C8 . 1.438(4) ?
C7 H7A . 0.9300 ?
C8 C9 . 1.327(4) ?
C8 H8A . 0.9300 ?
C9 C10 . 1.461(3) ?
C9 H9A . 0.9300 ?
C10 C15 . 1.383(4) ?
C10 C11 . 1.393(3) ?
C11 C12 . 1.375(4) ?
C11 H11A . 0.9300 ?
C12 C13 . 1.362(4) ?
C12 H12A . 0.9300 ?
C13 C14 . 1.373(4) ?
C13 H13A . 0.9300 ?
C14 C15 . 1.375(4) ?
C14 H14A . 0.9300 ?
C15 H15A . 0.9300 ?

loop_
_geom_torsion_atom_site_label_1
_geom_torsion_atom_site_label_2
_geom_torsion_atom_site_label_3
_geom_torsion_atom_site_label_4
_geom_torsion_site_symmetry_1
_geom_torsion_site_symmetry_2
_geom_torsion_site_symmetry_3
_geom_torsion_site_symmetry_4
_geom_torsion
_geom_torsion_publ_flag
C6 C1 C2 C3 . . . . -1.9(3) ?
N1 C1 C2 C3 . . . . -175.9(2) ?
C6 C1 C2 C2 . . . 2 175.3(2) ?
N1 C1 C2 C2 . . . 2 1.4(3) ?
C1 C2 C3 C4 . . . . 0.7(3) ?
C2 C2 C3 C4 2 . . . -176.6(2) ?
C2 C3 C4 C5 . . . . 0.8(4) ?
C3 C4 C5 C6 . . . . -1.1(4) ?
C4 C5 C6 C1 . . . . -0.1(4) ?
C2 C1 C6 C5 . . . . 1.7(3) ?
N1 C1 C6 C5 . . . . 175.4(2) ?
N1 C7 C8 C9 . . . . 176.2(2) ?
C7 C8 C9 C10 . . . . -179.2(2) ?
C8 C9 C10 C15 . . . . -179.7(2) ?
C8 C9 C10 C11 . . . . -2.0(4) ?
C15 C10 C11 C12 . . . . -0.2(4) ?
C9 C10 C11 C12 . . . . -177.9(2) ?
C10 C11 C12 C13 . . . . 0.4(4) ?
C11 C12 C13 C14 . . . . 0.0(5) ?
C12 C13 C14 C15 . . . . -0.5(5) ?
C13 C14 C15 C10 . . . . 0.7(5) ?
C11 C10 C15 C14 . . . . -0.4(4) ?
C9 C10 C15 C14 . . . . 177.4(2) ?
C8 C7 N1 C1 . . . . -174.1(2) ?
C2 C1 N1 C7 . . . . -147.5(2) ?
C6 C1 N1 C7 . . . . 38.7(3) ?
